data_4080719
loop_
_publ_author_name
'Nakajima, Yumiko'
'Okamoto, Yuki'
'Chang, Yung-Hung'
'Ozawa, Fumiyuki'

_publ_section_title
;
 Synthesis, Structures, and Reactivity of Ruthenium Complexes with
 PNP-pincer Type Phosphaalkene Ligands
;
_journal_issue 10
_journal_name_full Organometallics
_journal_page_first 2918
_journal_paper_doi 10.1021/om400126v
_journal_volume 32
_journal_year 2013
_chemical_formula_sum 'C60 H74 N O2 P2 Ru'
_chemical_formula_weight 1004.21
_chemical_name_systematic
;
 ?
;
_space_group_IT_number 2
_symmetry_cell_setting triclinic
_symmetry_space_group_name_Hall '-P 1'
_symmetry_space_group_name_H-M 'P -1'
_atom_sites_solution_hydrogens geom
_atom_sites_solution_primary direct
_atom_sites_solution_secondary difmap
_audit_creation_method SHELXL-97
_cell_angle_alpha 91.304(7)
_cell_angle_beta 91.307(11)
_cell_angle_gamma 96.082(14)
_cell_formula_units_Z 2
_cell_length_a 10.821(6)
_cell_length_b 15.463(8)
_cell_length_c 16.360(9)
_cell_measurement_reflns_used 25
_cell_measurement_temperature 173(2)
_cell_measurement_theta_max 18
_cell_measurement_theta_min 12
_cell_volume 2720(3)
_computing_cell_refinement 'Rigaku AFC10/Saturn 70 CCD'
_computing_data_collection 'Rigaku AFC10/Saturn 70 CCD'
_computing_data_reduction 'Rigaku AFC10/Saturn 70 CCD'
_computing_molecular_graphics 'ORTEP3 for windows'
_computing_publication_material 'SHELXL-97 (Sheldrick, 1997)'
_computing_structure_refinement 'SHELXL-97 (Sheldrick, 1997)'
_computing_structure_solution 'SHELXS-97 (Sheldrick, 1990)'
_diffrn_ambient_temperature 173(2)
_diffrn_measured_fraction_theta_full 0.949
_diffrn_measured_fraction_theta_max 0.949
_diffrn_measurement_device_type ' CCD area detector '
_diffrn_measurement_method ' phi and omega scans'
_diffrn_radiation_monochromator graphite
_diffrn_radiation_source 'fine-focus sealed tube'
_diffrn_radiation_type MoK\a
_diffrn_radiation_wavelength 0.71070
_diffrn_reflns_av_R_equivalents 0.1000
_diffrn_reflns_av_sigmaI/netI 0.1868
_diffrn_reflns_limit_h_max 11
_diffrn_reflns_limit_h_min -14
_diffrn_reflns_limit_k_max 20
_diffrn_reflns_limit_k_min -19
_diffrn_reflns_limit_l_max 21
_diffrn_reflns_limit_l_min -21
_diffrn_reflns_number 21827
_diffrn_reflns_theta_full 27.63
_diffrn_reflns_theta_max 27.63
_diffrn_reflns_theta_min 3.59
_exptl_absorpt_coefficient_mu 0.388
_exptl_absorpt_correction_type none
_exptl_crystal_colour dark-brown
_exptl_crystal_density_diffrn 1.226
_exptl_crystal_density_method 'not measured'
_exptl_crystal_description block
_exptl_crystal_F_000 1062
_exptl_crystal_size_max 0.19
_exptl_crystal_size_mid 0.18
_exptl_crystal_size_min 0.03
_refine_diff_density_max 1.554
_refine_diff_density_min -1.054
_refine_diff_density_rms 0.113
_refine_ls_extinction_method none
_refine_ls_goodness_of_fit_ref 1.032
_refine_ls_hydrogen_treatment constr
_refine_ls_matrix_type full
_refine_ls_number_parameters 603
_refine_ls_number_reflns 11995
_refine_ls_number_restraints 7
_refine_ls_restrained_S_all 1.036
_refine_ls_R_factor_all 0.1406
_refine_ls_R_factor_gt 0.0829
_refine_ls_shift/su_max 0.052
_refine_ls_shift/su_mean 0.001
_refine_ls_structure_factor_coef Fsqd
_refine_ls_weighting_details 'calc w=1/[\s^2^(Fo^2^)+(0.0776P)^2^+0.0000P] where P=(Fo^2^+2Fc^2^)/3'
_refine_ls_weighting_scheme calc
_refine_ls_wR_factor_gt 0.1831
_refine_ls_wR_factor_ref 0.2231
_reflns_number_gt 6754
_reflns_number_total 11995
_reflns_threshold_expression >2sigma(I)
_cod_data_source_file om400126v_si_002.cif
_cod_data_source_block complex_2
_cod_depositor_comments
;
The following automatic conversions were performed:

'_exptl_absorpt_correction_type' value 'None' changed to 'none'
according to /home/saulius/struct/CIF-dictionaries/cif_core.dic
dictionary named 'cif_core.dic' version 2.3.1 from 2005-06-27.

Automatic conversion script
Id: cif_fix_values 1891 2012-01-12 08:04:46Z andrius 
;
_cod_original_cell_volume 2720(2)
_cod_original_sg_symbol_H-M P-1
_cod_database_code 4080719

loop_
_symmetry_equiv_pos_as_xyz
'x, y, z'
'-x, -y, -z'

loop_
_atom_site_label
_atom_site_type_symbol
_atom_site_fract_x
_atom_site_fract_y
_atom_site_fract_z
_atom_site_U_iso_or_equiv
_atom_site_adp_type
_atom_site_occupancy
_atom_site_symmetry_multiplicity
_atom_site_calc_flag
_atom_site_refinement_flags
_atom_site_disorder_assembly
_atom_site_disorder_group
P1 P 0.84524(13) 0.80245(9) 0.69027(8) 0.0285(3) Uani 1 1 d . . .
Ru1 Ru 0.66791(4) 0.77108(3) 0.61675(3) 0.03022(16) Uani 1 1 d . . .
C1 C 0.6307(5) 0.6574(4) 0.6538(3) 0.0363(13) Uani 1 1 d . . .
O1 O 0.6090(5) 0.5893(3) 0.6761(3) 0.0635(14) Uani 1 1 d . . .
C2 C 0.5272(6) 0.8072(4) 0.6653(4) 0.0398(15) Uani 1 1 d . . .
O2 O 0.4419(4) 0.8273(3) 0.6988(3) 0.0611(14) Uani 1 1 d . . .
C3 C 0.8979(5) 0.9089(3) 0.6701(3) 0.0296(12) Uani 1 1 d . . .
P2 P 0.57014(13) 0.74542(9) 0.48765(9) 0.0305(3) Uani 1 1 d . . .
C4 C 0.5702(6) 0.8622(4) 0.4605(4) 0.0394(14) Uani 1 1 d D . .
H4 H 0.510(6) 0.877(5) 0.504(4) 0.10(3) Uiso 1 1 d D . .
N1 N 0.7378(4) 0.8897(3) 0.5639(3) 0.0291(10) Uani 1 1 d . . .
C5 C 0.6900(5) 0.9164(3) 0.4910(3) 0.0307(12) Uani 1 1 d . . .
C6 C 0.7357(5) 0.9899(4) 0.4540(3) 0.0352(13) Uani 1 1 d . . .
H6 H 0.7007 1.0053 0.4033 0.042 Uiso 1 1 calc R . .
C7 C 0.8346(5) 1.0430(4) 0.4910(4) 0.0393(14) Uani 1 1 d . . .
H7 H 0.8673 1.0950 0.4659 0.047 Uiso 1 1 calc R . .
C8 C 0.8841(5) 1.0192(4) 0.5639(4) 0.0370(14) Uani 1 1 d . . .
H8 H 0.9493 1.0565 0.5901 0.044 Uiso 1 1 calc R . .
C9 C 0.8405(5) 0.9403(3) 0.6009(3) 0.0299(12) Uani 1 1 d . . .
C10 C 0.5273(5) 0.8856(4) 0.3739(3) 0.0331(13) Uani 1 1 d . . .
C11 C 0.5699(6) 0.8504(4) 0.3013(3) 0.0373(14) Uani 1 1 d . . .
H11 H 0.6340 0.8130 0.3033 0.045 Uiso 1 1 calc R . .
C12 C 0.5186(6) 0.8702(4) 0.2277(4) 0.0425(15) Uani 1 1 d . . .
H12 H 0.5442 0.8436 0.1789 0.051 Uiso 1 1 calc R . .
C13 C 0.4301(6) 0.9282(4) 0.2232(4) 0.0480(16) Uani 1 1 d . . .
H13 H 0.3956 0.9417 0.1717 0.058 Uiso 1 1 calc R . .
C14 C 0.3923(6) 0.9664(4) 0.2943(4) 0.0465(16) Uani 1 1 d . . .
H14 H 0.3336 1.0079 0.2919 0.056 Uiso 1 1 calc R . .
C15 C 0.4402(6) 0.9440(4) 0.3686(4) 0.0392(14) Uani 1 1 d . . .
H15 H 0.4124 0.9694 0.4174 0.047 Uiso 1 1 calc R . .
C16 C 0.9928(6) 0.9669(4) 0.7204(3) 0.0359(13) Uani 1 1 d . . .
C17 C 0.9610(6) 1.0451(4) 0.7537(4) 0.0465(16) Uani 1 1 d . . .
H17 H 0.8798 1.0615 0.7440 0.056 Uiso 1 1 calc R . .
C18 C 1.0465(7) 1.0995(5) 0.8009(4) 0.058(2) Uani 1 1 d . . .
H18 H 1.0221 1.1512 0.8253 0.070 Uiso 1 1 calc R . .
C19 C 1.1647(7) 1.0793(5) 0.8123(4) 0.054(2) Uani 1 1 d . . .
H19 H 1.2237 1.1175 0.8431 0.065 Uiso 1 1 calc R . .
C20 C 1.1982(6) 1.0025(5) 0.7784(4) 0.0517(18) Uani 1 1 d . . .
H20 H 1.2805 0.9876 0.7868 0.062 Uiso 1 1 calc R . .
C21 C 1.1128(6) 0.9470(4) 0.7324(4) 0.0421(15) Uani 1 1 d . . .
H21 H 1.1373 0.8949 0.7089 0.051 Uiso 1 1 calc R . .
C22 C 0.5828(5) 0.6779(3) 0.3945(3) 0.0288(12) Uani 1 1 d . . .
C23 C 0.4638(5) 0.6526(3) 0.3631(3) 0.0310(12) Uani 1 1 d . . .
C24 C 0.4467(5) 0.6135(3) 0.2849(3) 0.0323(13) Uani 1 1 d . . .
H24 H 0.3646 0.5973 0.2641 0.039 Uiso 1 1 calc R . .
C25 C 0.5458(6) 0.5982(4) 0.2375(4) 0.0363(13) Uani 1 1 d . . .
C26 C 0.6640(5) 0.6194(4) 0.2727(3) 0.0328(13) Uani 1 1 d . . .
H26 H 0.7333 0.6066 0.2417 0.039 Uiso 1 1 calc R . .
C27 C 0.6878(5) 0.6577(3) 0.3496(3) 0.0271(11) Uani 1 1 d . . .
C28 C 0.3503(5) 0.6676(4) 0.4141(4) 0.0369(14) Uani 1 1 d . . .
C29 C 0.4042(5) 0.7105(4) 0.4952(4) 0.0439(16) Uani 1 1 d . . .
H29 H 0.3913 0.6685 0.5398 0.053 Uiso 1 1 calc R . .
H29A H 0.3597 0.7615 0.5089 0.053 Uiso 1 1 calc R . .
C30 C 0.2670(6) 0.7259(4) 0.3693(4) 0.0489(17) Uani 1 1 d . . .
H30 H 0.3154 0.7811 0.3570 0.073 Uiso 1 1 calc R . .
H30A H 0.1975 0.7373 0.4040 0.073 Uiso 1 1 calc R . .
H30B H 0.2347 0.6968 0.3182 0.073 Uiso 1 1 calc R . .
C31 C 0.2724(6) 0.5803(4) 0.4282(4) 0.0529(19) Uani 1 1 d . . .
H31 H 0.2401 0.5549 0.3756 0.079 Uiso 1 1 calc R . .
H31A H 0.2028 0.5900 0.4634 0.079 Uiso 1 1 calc R . .
H31B H 0.3246 0.5405 0.4546 0.079 Uiso 1 1 calc R . .
C32 C 0.5302(6) 0.5611(4) 0.1503(3) 0.0377(14) Uani 1 1 d . . .
C33 C 0.5882(7) 0.6283(4) 0.0909(4) 0.0547(19) Uani 1 1 d . . .
H33 H 0.5545 0.6840 0.1006 0.082 Uiso 1 1 calc R . .
H33A H 0.5684 0.6079 0.0345 0.082 Uiso 1 1 calc R . .
H33B H 0.6786 0.6361 0.0998 0.082 Uiso 1 1 calc R . .
C34 C 0.3922(6) 0.5370(5) 0.1253(4) 0.0547(19) Uani 1 1 d . . .
H34 H 0.3551 0.4923 0.1615 0.082 Uiso 1 1 calc R . .
H34A H 0.3861 0.5147 0.0687 0.082 Uiso 1 1 calc R . .
H34B H 0.3477 0.5889 0.1299 0.082 Uiso 1 1 calc R . .
C35 C 0.5947(7) 0.4782(4) 0.1421(4) 0.0513(17) Uani 1 1 d . . .
H35 H 0.6845 0.4924 0.1510 0.077 Uiso 1 1 calc R . .
H35A H 0.5782 0.4525 0.0871 0.077 Uiso 1 1 calc R . .
H35B H 0.5627 0.4366 0.1828 0.077 Uiso 1 1 calc R . .
C36 C 0.8233(5) 0.6728(4) 0.3829(4) 0.0349(13) Uani 1 1 d . . .
C37 C 0.9158(5) 0.6459(4) 0.3188(4) 0.0437(15) Uani 1 1 d . . .
H37 H 0.8934 0.5849 0.3019 0.066 Uiso 1 1 calc R . .
H37A H 1.0001 0.6528 0.3428 0.066 Uiso 1 1 calc R . .
H37B H 0.9124 0.6828 0.2711 0.066 Uiso 1 1 calc R . .
C38 C 0.8364(6) 0.6161(4) 0.4573(4) 0.0413(14) Uani 1 1 d . . .
H38 H 0.7856 0.6357 0.5015 0.062 Uiso 1 1 calc R . .
H38A H 0.9238 0.6209 0.4757 0.062 Uiso 1 1 calc R . .
H38B H 0.8083 0.5553 0.4423 0.062 Uiso 1 1 calc R . .
C39 C 0.8612(5) 0.7700(4) 0.4057(4) 0.0411(15) Uani 1 1 d . . .
H39 H 0.8436 0.8059 0.3591 0.062 Uiso 1 1 calc R . .
H39A H 0.9502 0.7788 0.4198 0.062 Uiso 1 1 calc R . .
H39B H 0.8137 0.7868 0.4527 0.062 Uiso 1 1 calc R . .
C40 C 0.9376(5) 0.7712(3) 0.7794(3) 0.0270(11) Uani 1 1 d . . .
C41 C 0.9128(5) 0.7993(3) 0.8604(3) 0.0287(12) Uani 1 1 d . . .
C42 C 1.0100(5) 0.8063(4) 0.9175(3) 0.0371(14) Uani 1 1 d . . .
H42 H 0.9957 0.8285 0.9707 0.045 Uiso 1 1 calc R . .
C43 C 1.1274(5) 0.7825(4) 0.9009(4) 0.0380(14) Uani 1 1 d . A .
C44 C 1.1408(5) 0.7424(4) 0.8253(4) 0.0368(13) Uani 1 1 d . . .
H44 H 1.2174 0.7199 0.8147 0.044 Uiso 1 1 calc R . .
C45 C 1.0491(5) 0.7333(3) 0.7647(3) 0.0291(12) Uani 1 1 d . . .
C46 C 0.7812(5) 0.8147(4) 0.8901(3) 0.0348(13) Uani 1 1 d . . .
C47 C 0.7313(6) 0.8952(4) 0.8543(4) 0.0433(15) Uani 1 1 d . . .
H47 H 0.7836 0.9475 0.8738 0.065 Uiso 1 1 calc R . .
H47A H 0.6458 0.8983 0.8717 0.065 Uiso 1 1 calc R . .
H47B H 0.7327 0.8913 0.7944 0.065 Uiso 1 1 calc R . .
C48 C 0.7792(6) 0.8270(4) 0.9834(4) 0.0457(16) Uani 1 1 d . . .
H48 H 0.8319 0.8803 1.0001 0.069 Uiso 1 1 calc R . .
H48A H 0.8107 0.7770 1.0095 0.069 Uiso 1 1 calc R . .
H48B H 0.6938 0.8316 1.0003 0.069 Uiso 1 1 calc R . .
C49 C 0.6905(5) 0.7334(4) 0.8683(4) 0.0437(15) Uani 1 1 d . . .
H49 H 0.6082 0.7413 0.8893 0.066 Uiso 1 1 calc R . .
H49A H 0.7210 0.6824 0.8931 0.066 Uiso 1 1 calc R . .
H49B H 0.6846 0.7248 0.8088 0.066 Uiso 1 1 calc R . .
C50 C 1.0730(5) 0.6786(4) 0.6871(4) 0.0353(13) Uani 1 1 d . . .
C51 C 1.0999(5) 0.7352(4) 0.6111(3) 0.0380(14) Uani 1 1 d . . .
H51 H 1.1132 0.6975 0.5638 0.057 Uiso 1 1 calc R . .
H51A H 1.1745 0.7759 0.6219 0.057 Uiso 1 1 calc R . .
H51B H 1.0289 0.7679 0.5995 0.057 Uiso 1 1 calc R . .
C52 C 0.9615(5) 0.6097(4) 0.6694(4) 0.0390(14) Uani 1 1 d . . .
H52 H 0.9826 0.5693 0.6262 0.059 Uiso 1 1 calc R . .
H52A H 0.8894 0.6385 0.6515 0.059 Uiso 1 1 calc R . .
H52B H 0.9416 0.5776 0.7192 0.059 Uiso 1 1 calc R . .
C53 C 1.1877(6) 0.6275(4) 0.6983(4) 0.0458(16) Uani 1 1 d . . .
H53 H 1.1759 0.5896 0.7453 0.069 Uiso 1 1 calc R . .
H53A H 1.2624 0.6686 0.7078 0.069 Uiso 1 1 calc R . .
H53B H 1.1974 0.5921 0.6489 0.069 Uiso 1 1 calc R . .
C54 C 1.2347(6) 0.7990(4) 0.9656(4) 0.0448(15) Uani 1 1 d . . .
C55 C 1.2457(11) 0.8976(8) 0.9923(8) 0.062(4) Uiso 0.627(11) 1 d P A 1
H55 H 1.1649 0.9124 1.0110 0.093 Uiso 0.627(11) 1 calc PR A 1
H55A H 1.2711 0.9334 0.9457 0.093 Uiso 0.627(11) 1 calc PR A 1
H55B H 1.3077 0.9086 1.0369 0.093 Uiso 0.627(11) 1 calc PR A 1
C56 C 1.2039(12) 0.7519(9) 1.0433(8) 0.071(4) Uiso 0.627(11) 1 d P A 1
H56 H 1.2692 0.7686 1.0849 0.106 Uiso 0.627(11) 1 calc PR A 1
H56A H 1.1982 0.6890 1.0326 0.106 Uiso 0.627(11) 1 calc PR A 1
H56B H 1.1241 0.7674 1.0630 0.106 Uiso 0.627(11) 1 calc PR A 1
C57 C 1.3599(11) 0.7830(9) 0.9312(8) 0.068(4) Uiso 0.627(11) 1 d P A 1
H57 H 1.4267 0.8117 0.9668 0.103 Uiso 0.627(11) 1 calc PR A 1
H57A H 1.3669 0.8067 0.8762 0.103 Uiso 0.627(11) 1 calc PR A 1
H57B H 1.3667 0.7203 0.9283 0.103 Uiso 0.627(11) 1 calc PR A 1
C58 C 1.198(2) 0.8247(16) 1.0467(14) 0.074(7) Uiso 0.373(11) 1 d P A 2
H58 H 1.1339 0.7809 1.0663 0.110 Uiso 0.373(11) 1 calc PR A 2
H58A H 1.1646 0.8811 1.0443 0.110 Uiso 0.373(11) 1 calc PR A 2
H58B H 1.2704 0.8293 1.0843 0.110 Uiso 0.373(11) 1 calc PR A 2
C59 C 1.298(2) 0.7115(16) 0.9729(15) 0.085(8) Uiso 0.373(11) 1 d P A 2
H59 H 1.3830 0.7247 0.9956 0.127 Uiso 0.373(11) 1 calc PR A 2
H59A H 1.3013 0.6838 0.9186 0.127 Uiso 0.373(11) 1 calc PR A 2
H59B H 1.2499 0.6720 1.0090 0.127 Uiso 0.373(11) 1 calc PR A 2
C60 C 1.332(2) 0.8661(16) 0.9343(15) 0.079(8) Uiso 0.373(11) 1 d P A 2
H60 H 1.3116 0.9243 0.9506 0.119 Uiso 0.373(11) 1 calc PR A 2
H60A H 1.3330 0.8612 0.8745 0.119 Uiso 0.373(11) 1 calc PR A 2
H60B H 1.4133 0.8567 0.9574 0.119 Uiso 0.373(11) 1 calc PR A 2
C61 C 0.0468(14) 0.4290(7) 0.0093(6) 0.130(15) Uiso 0.50 1 d PGD . .
C62 C 0.0370(10) 0.4098(5) -0.0742(7) 0.100(6) Uiso 0.50 1 d PGD . .
C63 C -0.0144(9) 0.4665(7) -0.1267(4) 0.048(3) Uiso 0.50 1 d PGD . .
C64 C -0.0560(9) 0.5424(6) -0.0958(5) 0.073(5) Uiso 0.50 1 d PGD . .
C65 C -0.0463(11) 0.5616(6) -0.0124(6) 0.056(6) Uiso 0.50 1 d PGD . .
C66 C 0.0051(14) 0.5050(8) 0.0402(4) 0.082(5) Uiso 0.50 1 d PGD . .
H82 H 0.0820 0.3878 0.0425 0.237 Uiso 0.50 1 d PD . .
H83 H 0.0612 0.3599 -0.1065 0.321 Uiso 0.50 1 d PD . .
H84 H -0.0240 0.4533 -0.1907 0.076 Uiso 0.50 1 d PD . .
H85 H -0.0913 0.5804 -0.1384 0.226 Uiso 0.50 1 d PD . .
H86 H -0.0764 0.6109 0.0006 0.059 Uiso 0.50 1 d PD . .
H87 H 0.0026 0.5148 0.1110 0.000 Uiso 0.50 1 d PD . .

loop_
_atom_site_aniso_label
_atom_site_aniso_U_11
_atom_site_aniso_U_22
_atom_site_aniso_U_33
_atom_site_aniso_U_23
_atom_site_aniso_U_13
_atom_site_aniso_U_12
P1 0.0310(8) 0.0275(7) 0.0271(7) 0.0023(6) -0.0030(6) 0.0035(6)
Ru1 0.0327(3) 0.0271(3) 0.0302(3) 0.00183(19) -0.00196(19) 0.00024(19)
C1 0.044(3) 0.032(3) 0.032(3) -0.001(3) -0.004(3) 0.001(3)
O1 0.091(4) 0.028(2) 0.070(3) 0.016(2) 0.005(3) -0.002(2)
C2 0.037(3) 0.046(4) 0.034(3) -0.004(3) 0.002(3) -0.005(3)
O2 0.048(3) 0.068(3) 0.067(3) -0.007(3) 0.016(3) 0.005(2)
C3 0.026(3) 0.029(3) 0.034(3) 0.001(2) -0.001(2) 0.001(2)
P2 0.0326(8) 0.0290(7) 0.0297(8) -0.0016(6) -0.0018(6) 0.0027(6)
C4 0.046(4) 0.031(3) 0.041(4) -0.005(3) -0.008(3) 0.007(3)
N1 0.038(3) 0.024(2) 0.025(2) -0.0033(19) -0.004(2) 0.0008(19)
C5 0.045(3) 0.022(3) 0.025(3) -0.005(2) -0.006(2) 0.007(2)
C6 0.042(3) 0.037(3) 0.026(3) 0.001(2) -0.005(2) 0.005(3)
C7 0.042(3) 0.029(3) 0.045(4) 0.010(3) -0.012(3) -0.004(3)
C8 0.043(3) 0.033(3) 0.034(3) 0.006(3) -0.007(3) -0.001(3)
C9 0.034(3) 0.025(3) 0.030(3) -0.004(2) -0.001(2) 0.002(2)
C10 0.043(3) 0.028(3) 0.027(3) 0.002(2) -0.010(2) -0.001(2)
C11 0.042(3) 0.034(3) 0.034(3) -0.001(3) 0.002(3) -0.003(3)
C12 0.054(4) 0.041(3) 0.033(3) 0.001(3) 0.000(3) 0.009(3)
C13 0.062(4) 0.041(4) 0.040(4) 0.002(3) -0.011(3) 0.002(3)
C14 0.048(4) 0.043(4) 0.049(4) 0.004(3) -0.013(3) 0.010(3)
C15 0.050(4) 0.033(3) 0.036(3) -0.003(3) 0.001(3) 0.011(3)
C16 0.044(4) 0.032(3) 0.030(3) 0.005(2) -0.003(3) -0.004(3)
C17 0.047(4) 0.045(4) 0.047(4) 0.000(3) 0.006(3) 0.001(3)
C18 0.068(5) 0.052(4) 0.047(4) -0.020(4) 0.011(4) -0.022(4)
C19 0.058(5) 0.065(5) 0.033(3) -0.006(3) 0.003(3) -0.024(4)
C20 0.042(4) 0.073(5) 0.036(4) 0.015(3) -0.009(3) -0.011(4)
C21 0.041(4) 0.042(4) 0.041(4) 0.016(3) -0.008(3) -0.009(3)
C22 0.030(3) 0.026(3) 0.029(3) 0.000(2) -0.002(2) -0.003(2)
C23 0.033(3) 0.030(3) 0.030(3) 0.000(2) 0.002(2) 0.001(2)
C24 0.036(3) 0.032(3) 0.028(3) -0.004(2) -0.008(2) -0.001(2)
C25 0.045(4) 0.033(3) 0.032(3) 0.002(2) -0.001(3) 0.005(3)
C26 0.034(3) 0.037(3) 0.029(3) -0.001(2) -0.001(2) 0.008(2)
C27 0.026(3) 0.029(3) 0.026(3) 0.000(2) 0.001(2) 0.001(2)
C28 0.033(3) 0.043(3) 0.033(3) -0.001(3) -0.004(3) 0.001(3)
C29 0.037(3) 0.054(4) 0.038(3) -0.005(3) 0.008(3) -0.006(3)
C30 0.036(4) 0.059(4) 0.051(4) -0.008(3) -0.003(3) 0.001(3)
C31 0.052(4) 0.048(4) 0.056(4) -0.006(3) 0.020(3) -0.008(3)
C32 0.047(4) 0.042(3) 0.024(3) 0.002(3) -0.006(3) 0.007(3)
C33 0.077(5) 0.048(4) 0.038(4) 0.004(3) 0.007(3) 0.001(4)
C34 0.064(5) 0.067(5) 0.032(4) -0.016(3) -0.009(3) 0.009(4)
C35 0.070(5) 0.045(4) 0.041(4) -0.008(3) -0.016(3) 0.018(3)
C36 0.032(3) 0.035(3) 0.036(3) 0.000(3) 0.001(3) 0.001(2)
C37 0.031(3) 0.056(4) 0.045(4) -0.007(3) 0.000(3) 0.008(3)
C38 0.043(4) 0.044(4) 0.039(3) 0.001(3) -0.004(3) 0.013(3)
C39 0.037(3) 0.037(3) 0.046(4) -0.006(3) 0.002(3) -0.006(3)
C40 0.030(3) 0.022(3) 0.027(3) -0.001(2) -0.003(2) 0.000(2)
C41 0.029(3) 0.029(3) 0.029(3) 0.000(2) -0.007(2) 0.003(2)
C42 0.043(3) 0.043(3) 0.025(3) -0.004(3) -0.009(3) 0.005(3)
C43 0.039(3) 0.038(3) 0.037(3) 0.005(3) -0.008(3) 0.004(3)
C44 0.036(3) 0.040(3) 0.037(3) 0.003(3) -0.002(3) 0.012(3)
C45 0.026(3) 0.029(3) 0.031(3) 0.000(2) -0.002(2) 0.000(2)
C46 0.035(3) 0.041(3) 0.029(3) 0.001(3) -0.001(2) 0.007(3)
C47 0.045(4) 0.051(4) 0.035(3) 0.007(3) -0.002(3) 0.010(3)
C48 0.046(4) 0.062(4) 0.030(3) 0.002(3) 0.000(3) 0.015(3)
C49 0.034(3) 0.053(4) 0.043(4) 0.011(3) 0.001(3) -0.003(3)
C50 0.039(3) 0.029(3) 0.038(3) -0.006(3) -0.004(3) 0.006(2)
C51 0.043(3) 0.038(3) 0.035(3) 0.004(3) 0.005(3) 0.012(3)
C52 0.047(4) 0.033(3) 0.037(3) -0.004(3) -0.011(3) 0.008(3)
C53 0.045(4) 0.042(4) 0.052(4) -0.008(3) -0.001(3) 0.014(3)
C54 0.052(4) 0.051(4) 0.032(3) -0.002(3) -0.009(3) 0.013(3)

loop_
_atom_type_symbol
_atom_type_description
_atom_type_scat_dispersion_real
_atom_type_scat_dispersion_imag
_atom_type_scat_source
C C 0.0033 0.0016 'International Tables Vol C Tables 4.2.6.8 and 6.1.1.4'
H H 0.0000 0.0000 'International Tables Vol C Tables 4.2.6.8 and 6.1.1.4'
N N 0.0061 0.0033 'International Tables Vol C Tables 4.2.6.8 and 6.1.1.4'
O O 0.0106 0.0060 'International Tables Vol C Tables 4.2.6.8 and 6.1.1.4'
P P 0.1023 0.0942 'International Tables Vol C Tables 4.2.6.8 and 6.1.1.4'
Ru Ru -1.2594 0.8363 'International Tables Vol C Tables 4.2.6.8 and 6.1.1.4'

loop_
_geom_angle_atom_site_label_1
_geom_angle_atom_site_label_2
_geom_angle_atom_site_label_3
_geom_angle
_geom_angle_site_symmetry_1
_geom_angle_site_symmetry_3
C3 P1 C40 106.8(2) . .
C3 P1 Ru1 106.3(2) . .
C40 P1 Ru1 144.72(17) . .
C2 Ru1 C1 91.5(3) . .
C2 Ru1 N1 99.2(2) . .
C1 Ru1 N1 169.3(2) . .
C2 Ru1 P1 114.68(19) . .
C1 Ru1 P1 96.70(19) . .
N1 Ru1 P1 79.51(13) . .
C2 Ru1 P2 94.08(19) . .
C1 Ru1 P2 95.93(18) . .
N1 Ru1 P2 82.70(12) . .
P1 Ru1 P2 148.12(5) . .
O1 C1 Ru1 179.7(6) . .
O2 C2 Ru1 176.5(6) . .
C9 C3 C16 120.6(5) . .
C9 C3 P1 113.3(4) . .
C16 C3 P1 126.1(4) . .
C29 P2 C22 92.4(3) . .
C29 P2 C4 102.1(3) . .
C22 P2 C4 110.1(3) . .
C29 P2 Ru1 112.0(2) . .
C22 P2 Ru1 139.36(19) . .
C4 P2 Ru1 96.5(2) . .
C5 C4 C10 113.5(5) . .
C5 C4 P2 111.3(4) . .
C10 C4 P2 119.6(4) . .
C5 C4 H4 101(4) . .
C10 C4 H4 113(5) . .
P2 C4 H4 96(5) . .
C5 N1 C9 118.6(4) . .
C5 N1 Ru1 121.6(3) . .
C9 N1 Ru1 119.6(4) . .
C6 C5 N1 123.1(5) . .
C6 C5 C4 122.1(5) . .
N1 C5 C4 114.4(5) . .
C5 C6 C7 119.5(5) . .
C5 C6 H6 120.3 . .
C7 C6 H6 120.3 . .
C8 C7 C6 119.3(5) . .
C8 C7 H7 120.4 . .
C6 C7 H7 120.4 . .
C7 C8 C9 121.5(5) . .
C7 C8 H8 119.2 . .
C9 C8 H8 119.2 . .
C3 C9 N1 118.9(5) . .
C3 C9 C8 123.1(5) . .
N1 C9 C8 117.9(5) . .
C15 C10 C11 118.6(6) . .
C15 C10 C4 117.0(5) . .
C11 C10 C4 124.4(6) . .
C12 C11 C10 119.7(6) . .
C12 C11 H11 120.1 . .
C10 C11 H11 120.1 . .
C11 C12 C13 121.0(6) . .
C11 C12 H12 119.5 . .
C13 C12 H12 119.5 . .
C12 C13 C14 119.4(6) . .
C12 C13 H13 120.3 . .
C14 C13 H13 120.3 . .
C15 C14 C13 119.6(6) . .
C15 C14 H14 120.2 . .
C13 C14 H14 120.2 . .
C10 C15 C14 121.5(6) . .
C10 C15 H15 119.3 . .
C14 C15 H15 119.3 . .
C21 C16 C17 118.2(5) . .
C21 C16 C3 122.0(5) . .
C17 C16 C3 119.7(6) . .
C18 C17 C16 120.8(7) . .
C18 C17 H17 119.6 . .
C16 C17 H17 119.6 . .
C19 C18 C17 120.5(7) . .
C19 C18 H18 119.8 . .
C17 C18 H18 119.8 . .
C18 C19 C20 119.3(6) . .
C18 C19 H19 120.4 . .
C20 C19 H19 120.4 . .
C19 C20 C21 120.6(7) . .
C19 C20 H20 119.7 . .
C21 C20 H20 119.7 . .
C16 C21 C20 120.5(6) . .
C16 C21 H21 119.7 . .
C20 C21 H21 119.7 . .
C23 C22 C27 119.6(5) . .
C23 C22 P2 108.5(4) . .
C27 C22 P2 131.6(4) . .
C22 C23 C24 120.4(5) . .
C22 C23 C28 119.8(5) . .
C24 C23 C28 119.8(5) . .
C25 C24 C23 121.6(5) . .
C25 C24 H24 119.2 . .
C23 C24 H24 119.2 . .
C24 C25 C26 116.7(5) . .
C24 C25 C32 122.8(5) . .
C26 C25 C32 120.5(5) . .
C27 C26 C25 124.8(5) . .
C27 C26 H26 117.6 . .
C25 C26 H26 117.6 . .
C26 C27 C22 116.7(5) . .
C26 C27 C36 119.2(5) . .
C22 C27 C36 124.0(5) . .
C30 C28 C23 110.6(5) . .
C30 C28 C31 107.6(5) . .
C23 C28 C31 109.9(5) . .
C30 C28 C29 111.7(5) . .
C23 C28 C29 105.3(4) . .
C31 C28 C29 111.7(5) . .
C28 C29 P2 111.1(4) . .
C28 C29 H29 109.4 . .
P2 C29 H29 109.4 . .
C28 C29 H29A 109.4 . .
P2 C29 H29A 109.4 . .
H29 C29 H29A 108.0 . .
C28 C30 H30 109.5 . .
C28 C30 H30A 109.5 . .
H30 C30 H30A 109.5 . .
C28 C30 H30B 109.5 . .
H30 C30 H30B 109.5 . .
H30A C30 H30B 109.5 . .
C28 C31 H31 109.5 . .
C28 C31 H31A 109.5 . .
H31 C31 H31A 109.5 . .
C28 C31 H31B 109.5 . .
H31 C31 H31B 109.5 . .
H31A C31 H31B 109.5 . .
C25 C32 C35 110.3(5) . .
C25 C32 C33 109.4(5) . .
C35 C32 C33 109.0(5) . .
C25 C32 C34 112.0(5) . .
C35 C32 C34 107.2(5) . .
C33 C32 C34 108.8(5) . .
C32 C33 H33 109.5 . .
C32 C33 H33A 109.5 . .
H33 C33 H33A 109.5 . .
C32 C33 H33B 109.5 . .
H33 C33 H33B 109.5 . .
H33A C33 H33B 109.5 . .
C32 C34 H34 109.5 . .
C32 C34 H34A 109.5 . .
H34 C34 H34A 109.5 . .
C32 C34 H34B 109.5 . .
H34 C34 H34B 109.5 . .
H34A C34 H34B 109.5 . .
C32 C35 H35 109.5 . .
C32 C35 H35A 109.5 . .
H35 C35 H35A 109.5 . .
C32 C35 H35B 109.5 . .
H35 C35 H35B 109.5 . .
H35A C35 H35B 109.5 . .
C38 C36 C27 108.8(4) . .
C38 C36 C37 107.3(5) . .
C27 C36 C37 111.4(5) . .
C38 C36 C39 110.7(5) . .
C27 C36 C39 111.4(5) . .
C37 C36 C39 107.2(5) . .
C36 C37 H37 109.5 . .
C36 C37 H37A 109.5 . .
H37 C37 H37A 109.5 . .
C36 C37 H37B 109.5 . .
H37 C37 H37B 109.5 . .
H37A C37 H37B 109.5 . .
C36 C38 H38 109.5 . .
C36 C38 H38A 109.5 . .
H38 C38 H38A 109.5 . .
C36 C38 H38B 109.5 . .
H38 C38 H38B 109.5 . .
H38A C38 H38B 109.5 . .
C36 C39 H39 109.5 . .
C36 C39 H39A 109.5 . .
H39 C39 H39A 109.5 . .
C36 C39 H39B 109.5 . .
H39 C39 H39B 109.5 . .
H39A C39 H39B 109.5 . .
C45 C40 C41 119.2(5) . .
C45 C40 P1 118.3(4) . .
C41 C40 P1 121.4(4) . .
C42 C41 C40 117.8(5) . .
C42 C41 C46 118.2(5) . .
C40 C41 C46 123.9(5) . .
C41 C42 C43 123.3(5) . .
C41 C42 H42 118.3 . .
C43 C42 H42 118.3 . .
C44 C43 C42 116.5(5) . .
C44 C43 C54 123.1(6) . .
C42 C43 C54 120.5(5) . .
C45 C44 C43 123.7(6) . .
C45 C44 H44 118.2 . .
C43 C44 H44 118.2 . .
C44 C45 C40 117.7(5) . .
C44 C45 C50 117.5(5) . .
C40 C45 C50 124.6(5) . .
C47 C46 C48 106.1(5) . .
C47 C46 C49 109.7(5) . .
C48 C46 C49 106.4(5) . .
C47 C46 C41 113.7(5) . .
C48 C46 C41 111.8(5) . .
C49 C46 C41 108.9(5) . .
C46 C47 H47 109.5 . .
C46 C47 H47A 109.5 . .
H47 C47 H47A 109.5 . .
C46 C47 H47B 109.5 . .
H47 C47 H47B 109.5 . .
H47A C47 H47B 109.5 . .
C46 C48 H48 109.5 . .
C46 C48 H48A 109.5 . .
H48 C48 H48A 109.5 . .
C46 C48 H48B 109.5 . .
H48 C48 H48B 109.5 . .
H48A C48 H48B 109.5 . .
C46 C49 H49 109.5 . .
C46 C49 H49A 109.5 . .
H49 C49 H49A 109.5 . .
C46 C49 H49B 109.5 . .
H49 C49 H49B 109.5 . .
H49A C49 H49B 109.5 . .
C52 C50 C53 106.0(5) . .
C52 C50 C51 110.4(5) . .
C53 C50 C51 105.4(5) . .
C52 C50 C45 109.8(4) . .
C53 C50 C45 112.1(5) . .
C51 C50 C45 112.9(4) . .
C50 C51 H51 109.5 . .
C50 C51 H51A 109.5 . .
H51 C51 H51A 109.5 . .
C50 C51 H51B 109.5 . .
H51 C51 H51B 109.5 . .
H51A C51 H51B 109.5 . .
C50 C52 H52 109.5 . .
C50 C52 H52A 109.5 . .
H52 C52 H52A 109.5 . .
C50 C52 H52B 109.5 . .
H52 C52 H52B 109.5 . .
H52A C52 H52B 109.5 . .
C50 C53 H53 109.5 . .
C50 C53 H53A 109.5 . .
H53 C53 H53A 109.5 . .
C50 C53 H53B 109.5 . .
H53 C53 H53B 109.5 . .
H53A C53 H53B 109.5 . .
C58 C54 C56 45.0(10) . .
C58 C54 C57 132.3(12) . .
C56 C54 C57 114.2(9) . .
C58 C54 C60 110.0(14) . .
C56 C54 C60 139.2(12) . .
C57 C54 C60 53.2(10) . .
C58 C54 C43 115.3(11) . .
C56 C54 C43 111.5(7) . .
C57 C54 C43 112.4(7) . .
C60 C54 C43 108.8(11) . .
C58 C54 C55 59.7(10) . .
C56 C54 C55 103.9(8) . .
C57 C54 C55 106.3(8) . .
C60 C54 C55 56.5(10) . .
C43 C54 C55 107.8(7) . .
C58 C54 C59 108.2(14) . .
C56 C54 C59 67.0(11) . .
C57 C54 C59 54.6(10) . .
C60 C54 C59 106.7(14) . .
C43 C54 C59 107.6(10) . .
C55 C54 C59 144.3(11) . .
C54 C55 H55 109.5 . .
C54 C55 H55A 109.5 . .
C54 C55 H55B 109.5 . .
C54 C56 H56 109.5 . .
C54 C56 H56A 109.5 . .
C54 C56 H56B 109.5 . .
C54 C57 H57 109.5 . .
C54 C57 H57A 109.5 . .
C54 C57 H57B 109.5 . .
C54 C58 H58 109.5 . .
C54 C58 H58A 109.5 . .
H58 C58 H58A 109.5 . .
C54 C58 H58B 109.5 . .
H58 C58 H58B 109.5 . .
H58A C58 H58B 109.5 . .
C54 C59 H59 109.5 . .
C54 C59 H59A 109.5 . .
H59 C59 H59A 109.5 . .
C54 C59 H59B 109.5 . .
H59 C59 H59B 109.5 . .
H59A C59 H59B 109.5 . .
C54 C60 H60 109.5 . .
C54 C60 H60A 109.5 . .
H60 C60 H60A 109.5 . .
C54 C60 H60B 109.5 . .
H60 C60 H60B 109.5 . .
H60A C60 H60B 109.5 . .
C65 C61 C62 120(6) 2_565 .
C65 C61 C66 17(10) 2_565 .
C62 C61 C66 120.0 . .
C65 C61 C66 57(6) 2_565 2_565
C62 C61 C66 65.0(5) . 2_565
C66 C61 C66 55.0(5) . 2_565
C65 C61 C64 55(7) 2_565 2_565
C62 C61 C64 174.8(13) . 2_565
C66 C61 C64 55.2(12) . 2_565
C66 C61 C64 110.1(14) 2_565 2_565
C65 C61 H82 120.6 2_565 .
C62 C61 H82 116.5 . .
C66 C61 H82 123.5 . .
C66 C61 H82 178.0 2_565 .
C64 C61 H82 68.3 2_565 .
C63 C62 C61 120.0 . .
C63 C62 C66 60.1(5) . 2_565
C61 C62 C66 59.9(5) . 2_565
C63 C62 C65 115.1(7) . 2_565
C61 C62 C65 5.2(7) . 2_565
C66 C62 C65 55.0(6) 2_565 2_565
C63 C62 H83 108.8 . .
C61 C62 H83 131.2 . .
C66 C62 H83 168.8 2_565 .
C65 C62 H83 136.0 2_565 .
C62 C63 C64 120.0 . .
C62 C63 C66 64.9(6) . 2_565
C64 C63 C66 55.2(6) . 2_565
C62 C63 H84 121.8 . .
C64 C63 H84 118.2 . .
C66 C63 H84 173.2 2_565 .
C65 C64 C63 120.0 . .
C65 C64 C66 54.5(5) . 2_565
C63 C64 C66 65.5(5) . 2_565
C65 C64 C61 5.2(7) . 2_565
C63 C64 C61 124.8(7) . 2_565
C66 C64 C61 59.3(6) 2_565 2_565
C65 C64 H85 125.1 . .
C63 C64 H85 114.9 . .
C66 C64 H85 177.4 2_565 .
C61 C64 H85 120.2 2_565 .
C61 C65 C66 161(10) 2_565 2_565
C61 C65 C64 120(6) 2_565 .
C66 C65 C64 60.2(6) 2_565 .
C61 C65 C66 117(6) 2_565 .
C66 C65 C66 59.9(6) 2_565 .
C64 C65 C66 120.0 . .
C61 C65 C62 55(5) 2_565 2_565
C66 C65 C62 124.6(16) 2_565 2_565
C64 C65 C62 174.8(13) . 2_565
C66 C65 C62 64.9(13) . 2_565
C61 C65 H86 20.0 2_565 .
C66 C65 H86 172.4 2_565 .
C64 C65 H86 112.4 . .
C66 C65 H86 127.6 . .
C62 C65 H86 62.8 2_565 .
C66 C66 C65 65.5(8) 2_565 2_565
C66 C66 C65 54.6(6) 2_565 .
C65 C66 C65 120.1(7) 2_565 .
C66 C66 C61 65.4(6) 2_565 .
C65 C66 C61 2.1(14) 2_565 .
C65 C66 C61 120.0 . .
C66 C66 C61 59.6(6) 2_565 2_565
C65 C66 C61 125.0(12) 2_565 2_565
C65 C66 C61 5.3(6) . 2_565
C61 C66 C61 125.0(5) . 2_565
C66 C66 C64 130.8(17) 2_565 2_565
C65 C66 C64 65.3(11) 2_565 2_565
C65 C66 C64 174.1(15) . 2_565
C61 C66 C64 65.5(14) . 2_565
C61 C66 C64 168.8(19) 2_565 2_565
C66 C66 C62 114.6(15) 2_565 2_565
C65 C66 C62 176(3) 2_565 2_565
C65 C66 C62 60.1(11) . 2_565
C61 C66 C62 178.3(15) . 2_565
C61 C66 C62 55.1(13) 2_565 2_565
C64 C66 C62 114.3(9) 2_565 2_565
C66 C66 C63 169(2) 2_565 2_565
C65 C66 C63 124.6(15) 2_565 2_565
C65 C66 C63 115.1(16) . 2_565
C61 C66 C63 124.8(16) . 2_565
C61 C66 C63 110.1(19) 2_565 2_565
C64 C66 C63 59.3(6) 2_565 2_565
C62 C66 C63 55.0(6) 2_565 2_565
C66 C66 H87 173.7 2_565 .
C65 C66 H87 118.4 2_565 .
C65 C66 H87 121.3 . .
C61 C66 H87 118.3 . .
C61 C66 H87 116.5 2_565 .
C64 C66 H87 53.6 2_565 .
C62 C66 H87 61.9 2_565 .
C63 C66 H87 10.8 2_565 .

loop_
_geom_bond_atom_site_label_1
_geom_bond_atom_site_label_2
_geom_bond_distance
_geom_bond_site_symmetry_2
P1 C3 1.725(5) .
P1 C40 1.851(6) .
P1 Ru1 2.2438(17) .
Ru1 C2 1.865(6) .
Ru1 C1 1.879(6) .
Ru1 N1 2.120(4) .
Ru1 P2 2.3470(18) .
C1 O1 1.125(7) .
C2 O2 1.151(7) .
C3 C9 1.400(8) .
C3 C16 1.507(7) .
P2 C29 1.827(6) .
P2 C22 1.844(5) .
P2 C4 1.870(6) .
C4 C5 1.533(8) .
C4 C10 1.544(8) .
C4 H4 1.02(2) .
N1 C5 1.378(7) .
N1 C9 1.406(6) .
C5 C6 1.352(7) .
C6 C7 1.396(7) .
C6 H6 0.9500 .
C7 C8 1.369(8) .
C7 H7 0.9500 .
C8 C9 1.415(7) .
C8 H8 0.9500 .
C10 C15 1.375(8) .
C10 C11 1.402(7) .
C11 C12 1.370(8) .
C11 H11 0.9500 .
C12 C13 1.381(9) .
C12 H12 0.9500 .
C13 C14 1.383(8) .
C13 H13 0.9500 .
C14 C15 1.377(8) .
C14 H14 0.9500 .
C15 H15 0.9500 .
C16 C21 1.376(8) .
C16 C17 1.394(8) .
C17 C18 1.390(8) .
C17 H17 0.9500 .
C18 C19 1.358(11) .
C18 H18 0.9500 .
C19 C20 1.386(10) .
C19 H19 0.9500 .
C20 C21 1.389(8) .
C20 H20 0.9500 .
C21 H21 0.9500 .
C22 C23 1.388(8) .
C22 C27 1.426(7) .
C23 C24 1.402(7) .
C23 C28 1.536(8) .
C24 C25 1.374(8) .
C24 H24 0.9500 .
C25 C26 1.395(8) .
C25 C32 1.525(8) .
C26 C27 1.385(7) .
C26 H26 0.9500 .
C27 C36 1.545(8) .
C28 C30 1.528(9) .
C28 C31 1.538(8) .
C28 C29 1.544(8) .
C29 H29 0.9900 .
C29 H29A 0.9900 .
C30 H30 0.9800 .
C30 H30A 0.9800 .
C30 H30B 0.9800 .
C31 H31 0.9800 .
C31 H31A 0.9800 .
C31 H31B 0.9800 .
C32 C35 1.527(8) .
C32 C33 1.534(8) .
C32 C34 1.544(9) .
C33 H33 0.9800 .
C33 H33A 0.9800 .
C33 H33B 0.9800 .
C34 H34 0.9800 .
C34 H34A 0.9800 .
C34 H34B 0.9800 .
C35 H35 0.9800 .
C35 H35A 0.9800 .
C35 H35B 0.9800 .
C36 C38 1.529(8) .
C36 C37 1.545(8) .
C36 C39 1.551(8) .
C37 H37 0.9800 .
C37 H37A 0.9800 .
C37 H37B 0.9800 .
C38 H38 0.9800 .
C38 H38A 0.9800 .
C38 H38B 0.9800 .
C39 H39 0.9800 .
C39 H39A 0.9800 .
C39 H39B 0.9800 .
C40 C45 1.419(7) .
C40 C41 1.425(7) .
C41 C42 1.384(7) .
C41 C46 1.556(7) .
C42 C43 1.390(8) .
C42 H42 0.9500 .
C43 C44 1.388(8) .
C43 C54 1.551(8) .
C44 C45 1.381(8) .
C44 H44 0.9500 .
C45 C50 1.551(7) .
C46 C47 1.531(8) .
C46 C48 1.536(7) .
C46 C49 1.539(8) .
C47 H47 0.9800 .
C47 H47A 0.9800 .
C47 H47B 0.9800 .
C48 H48 0.9800 .
C48 H48A 0.9800 .
C48 H48B 0.9800 .
C49 H49 0.9800 .
C49 H49A 0.9800 .
C49 H49B 0.9800 .
C50 C52 1.540(7) .
C50 C53 1.550(8) .
C50 C51 1.552(8) .
C51 H51 0.9800 .
C51 H51A 0.9800 .
C51 H51B 0.9800 .
C52 H52 0.9800 .
C52 H52A 0.9800 .
C52 H52B 0.9800 .
C53 H53 0.9800 .
C53 H53A 0.9800 .
C53 H53B 0.9800 .
C54 C58 1.45(2) .
C54 C56 1.506(14) .
C54 C57 1.520(14) .
C54 C60 1.50(2) .
C54 C55 1.568(13) .
C54 C59 1.59(3) .
C55 H55 0.9800 .
C55 H55A 0.9800 .
C55 H55B 0.9800 .
C56 H56 0.9800 .
C56 H56A 0.9800 .
C56 H56B 0.9800 .
C57 H57 0.9800 .
C57 H57A 0.9800 .
C57 H57B 0.9800 .
C58 H58 0.9800 .
C58 H58A 0.9800 .
C58 H58B 0.9800 .
C59 H59 0.9800 .
C59 H59A 0.9800 .
C59 H59B 0.9800 .
C60 H60 0.9800 .
C60 H60A 0.9800 .
C60 H60B 0.9800 .
C61 C65 0.15(2) 2_565
C61 C62 1.3900 .
C61 C66 1.3900 .
C61 C66 1.466(14) 2_565
C61 C64 1.47(2) 2_565
C61 H82 0.9516 .
C62 C63 1.3900 .
C62 C66 1.536(13) 2_565
C62 C65 1.47(2) 2_565
C62 H83 0.9875 .
C63 C64 1.3900 .
C63 C66 1.472(12) 2_565
C63 H84 1.0629 .
C64 C65 1.3900 .
C64 C66 1.327(14) 2_565
C64 C61 1.472(13) 2_565
C64 H85 1.0151 .
C65 C61 0.153(17) 2_565
C65 C66 1.245(13) 2_565
C65 C66 1.3900 .
C65 C62 1.472(18) 2_565
C65 H86 0.8830 .
C66 C66 1.321(13) 2_565
C66 C65 1.25(2) 2_565
C66 C61 1.466(17) 2_565
C66 C64 1.33(2) 2_565
C66 C62 1.54(2) 2_565
C66 C63 1.472(13) 2_565
C66 H87 1.1662 .

loop_
_geom_torsion_atom_site_label_1
_geom_torsion_atom_site_label_2
_geom_torsion_atom_site_label_3
_geom_torsion_atom_site_label_4
_geom_torsion
_geom_torsion_site_symmetry_1
_geom_torsion_site_symmetry_4
C3 P1 Ru1 C2 -82.8(3) . .
C40 P1 Ru1 C2 76.3(4) . .
C3 P1 Ru1 C1 -177.6(3) . .
C40 P1 Ru1 C1 -18.5(4) . .
C3 P1 Ru1 N1 12.5(2) . .
C40 P1 Ru1 N1 171.6(3) . .
C3 P1 Ru1 P2 69.7(2) . .
C40 P1 Ru1 P2 -131.2(3) . .
C2 Ru1 C1 O1 -144(100) . .
N1 Ru1 C1 O1 40(87) . .
P1 Ru1 C1 O1 -28(87) . .
P2 Ru1 C1 O1 122(87) . .
C1 Ru1 C2 O2 45(9) . .
N1 Ru1 C2 O2 -136(9) . .
P1 Ru1 C2 O2 -53(9) . .
P2 Ru1 C2 O2 141(9) . .
C40 P1 C3 C9 176.9(4) . .
Ru1 P1 C3 C9 -15.5(4) . .
C40 P1 C3 C16 -5.0(5) . .
Ru1 P1 C3 C16 162.6(4) . .
C2 Ru1 P2 C29 -31.5(3) . .
C1 Ru1 P2 C29 60.5(3) . .
N1 Ru1 P2 C29 -130.2(3) . .
P1 Ru1 P2 C29 173.4(3) . .
C2 Ru1 P2 C22 -154.2(3) . .
C1 Ru1 P2 C22 -62.2(3) . .
N1 Ru1 P2 C22 107.1(3) . .
P1 Ru1 P2 C22 50.7(3) . .
C2 Ru1 P2 C4 74.3(3) . .
C1 Ru1 P2 C4 166.3(3) . .
N1 Ru1 P2 C4 -24.4(2) . .
P1 Ru1 P2 C4 -80.8(2) . .
C29 P2 C4 C5 151.9(4) . .
C22 P2 C4 C5 -111.0(4) . .
Ru1 P2 C4 C5 37.7(4) . .
C29 P2 C4 C10 -72.5(5) . .
C22 P2 C4 C10 24.6(6) . .
Ru1 P2 C4 C10 173.3(4) . .
C2 Ru1 N1 C5 -80.5(4) . .
C1 Ru1 N1 C5 95.8(12) . .
P1 Ru1 N1 C5 165.9(4) . .
P2 Ru1 N1 C5 12.5(4) . .
C2 Ru1 N1 C9 103.5(4) . .
C1 Ru1 N1 C9 -80.2(12) . .
P1 Ru1 N1 C9 -10.1(3) . .
P2 Ru1 N1 C9 -163.5(4) . .
C9 N1 C5 C6 -1.3(8) . .
Ru1 N1 C5 C6 -177.3(4) . .
C9 N1 C5 C4 -173.8(4) . .
Ru1 N1 C5 C4 10.2(6) . .
C10 C4 C5 C6 14.7(8) . .
P2 C4 C5 C6 153.2(5) . .
C10 C4 C5 N1 -172.7(5) . .
P2 C4 C5 N1 -34.2(6) . .
N1 C5 C6 C7 -1.0(9) . .
C4 C5 C6 C7 170.9(5) . .
C5 C6 C7 C8 0.4(9) . .
C6 C7 C8 C9 2.5(9) . .
C16 C3 C9 N1 -169.1(5) . .
P1 C3 C9 N1 9.1(6) . .
C16 C3 C9 C8 13.9(8) . .
P1 C3 C9 C8 -167.9(4) . .
C5 N1 C9 C3 -173.1(5) . .
Ru1 N1 C9 C3 3.0(6) . .
C5 N1 C9 C8 4.0(7) . .
Ru1 N1 C9 C8 -179.9(4) . .
C7 C8 C9 C3 172.3(6) . .
C7 C8 C9 N1 -4.7(9) . .
C5 C4 C10 C15 -95.4(6) . .
P2 C4 C10 C15 129.8(5) . .
C5 C4 C10 C11 85.5(7) . .
P2 C4 C10 C11 -49.2(7) . .
C15 C10 C11 C12 -4.3(8) . .
C4 C10 C11 C12 174.8(5) . .
C10 C11 C12 C13 3.7(9) . .
C11 C12 C13 C14 -0.4(9) . .
C12 C13 C14 C15 -2.1(9) . .
C11 C10 C15 C14 1.7(9) . .
C4 C10 C15 C14 -177.4(5) . .
C13 C14 C15 C10 1.5(9) . .
C9 C3 C16 C21 -120.7(6) . .
P1 C3 C16 C21 61.3(7) . .
C9 C3 C16 C17 56.7(7) . .
P1 C3 C16 C17 -121.3(6) . .
C21 C16 C17 C18 -3.0(9) . .
C3 C16 C17 C18 179.5(6) . .
C16 C17 C18 C19 3.1(10) . .
C17 C18 C19 C20 -2.0(10) . .
C18 C19 C20 C21 0.9(10) . .
C17 C16 C21 C20 1.8(8) . .
C3 C16 C21 C20 179.3(5) . .
C19 C20 C21 C16 -0.8(9) . .
C29 P2 C22 C23 15.1(4) . .
C4 P2 C22 C23 -88.7(4) . .
Ru1 P2 C22 C23 143.7(3) . .
C29 P2 C22 C27 -172.1(6) . .
C4 P2 C22 C27 84.1(6) . .
Ru1 P2 C22 C27 -43.4(7) . .
C27 C22 C23 C24 -5.0(8) . .
P2 C22 C23 C24 168.8(4) . .
C27 C22 C23 C28 175.2(5) . .
P2 C22 C23 C28 -11.0(6) . .
C22 C23 C24 C25 0.8(9) . .
C28 C23 C24 C25 -179.4(5) . .
C23 C24 C25 C26 3.1(8) . .
C23 C24 C25 C32 -176.1(5) . .
C24 C25 C26 C27 -2.9(9) . .
C32 C25 C26 C27 176.3(5) . .
C25 C26 C27 C22 -1.1(8) . .
C25 C26 C27 C36 176.5(5) . .
C23 C22 C27 C26 5.1(8) . .
P2 C22 C27 C26 -167.1(4) . .
C23 C22 C27 C36 -172.4(5) . .
P2 C22 C27 C36 15.4(8) . .
C22 C23 C28 C30 120.3(6) . .
C24 C23 C28 C30 -59.5(7) . .
C22 C23 C28 C31 -121.0(6) . .
C24 C23 C28 C31 59.2(7) . .
C22 C23 C28 C29 -0.5(7) . .
C24 C23 C28 C29 179.7(5) . .
C30 C28 C29 P2 -108.1(5) . .
C23 C28 C29 P2 12.0(6) . .
C31 C28 C29 P2 131.3(5) . .
C22 P2 C29 C28 -15.9(5) . .
C4 P2 C29 C28 95.2(5) . .
Ru1 P2 C29 C28 -162.6(4) . .
C24 C25 C32 C35 -123.7(6) . .
C26 C25 C32 C35 57.2(7) . .
C24 C25 C32 C33 116.4(6) . .
C26 C25 C32 C33 -62.7(7) . .
C24 C25 C32 C34 -4.3(8) . .
C26 C25 C32 C34 176.5(5) . .
C26 C27 C36 C38 -114.5(6) . .
C22 C27 C36 C38 62.9(7) . .
C26 C27 C36 C37 3.6(7) . .
C22 C27 C36 C37 -178.9(5) . .
C26 C27 C36 C39 123.2(6) . .
C22 C27 C36 C39 -59.3(7) . .
C3 P1 C40 C45 -90.6(4) . .
Ru1 P1 C40 C45 110.3(4) . .
C3 P1 C40 C41 77.1(4) . .
Ru1 P1 C40 C41 -81.9(5) . .
C45 C40 C41 C42 14.2(7) . .
P1 C40 C41 C42 -153.5(4) . .
C45 C40 C41 C46 -160.3(5) . .
P1 C40 C41 C46 32.0(7) . .
C40 C41 C42 C43 -4.0(8) . .
C46 C41 C42 C43 170.9(5) . .
C41 C42 C43 C44 -6.3(9) . .
C41 C42 C43 C54 175.1(5) . .
C42 C43 C44 C45 6.6(9) . .
C54 C43 C44 C45 -174.8(5) . .
C43 C44 C45 C40 3.4(8) . .
C43 C44 C45 C50 -173.9(5) . .
C41 C40 C45 C44 -13.9(7) . .
P1 C40 C45 C44 154.1(4) . .
C41 C40 C45 C50 163.1(5) . .
P1 C40 C45 C50 -28.8(7) . .
C42 C41 C46 C47 114.5(6) . .
C40 C41 C46 C47 -71.0(7) . .
C42 C41 C46 C48 -5.7(7) . .
C40 C41 C46 C48 168.8(5) . .
C42 C41 C46 C49 -122.9(5) . .
C40 C41 C46 C49 51.6(7) . .
C44 C45 C50 C52 128.8(5) . .
C40 C45 C50 C52 -48.2(7) . .
C44 C45 C50 C53 11.4(7) . .
C40 C45 C50 C53 -165.7(5) . .
C44 C45 C50 C51 -107.5(6) . .
C40 C45 C50 C51 75.4(6) . .
C44 C43 C54 C58 -167.6(12) . .
C42 C43 C54 C58 10.9(14) . .
C44 C43 C54 C56 -118.5(8) . .
C42 C43 C54 C56 60.0(9) . .
C44 C43 C54 C57 11.3(10) . .
C42 C43 C54 C57 -170.2(8) . .
C44 C43 C54 C60 68.3(12) . .
C42 C43 C54 C60 -113.2(12) . .
C44 C43 C54 C55 128.1(7) . .
C42 C43 C54 C55 -53.4(8) . .
C44 C43 C54 C59 -46.9(12) . .
C42 C43 C54 C59 131.6(11) . .
C65 C61 C62 C63 -20(13) 2_565 .
C66 C61 C62 C63 0.0 . .
C66 C61 C62 C63 -2.0(8) 2_565 .
C64 C61 C62 C63 -20(20) 2_565 .
C65 C61 C62 C66 -18(12) 2_565 2_565
C66 C61 C62 C66 2.0(8) . 2_565
C64 C61 C62 C66 -18(20) 2_565 2_565
C66 C61 C62 C65 20(13) . 2_565
C66 C61 C62 C65 18(12) 2_565 2_565
C64 C61 C62 C65 0(9) 2_565 2_565
C61 C62 C63 C64 0.0 . .
C66 C62 C63 C64 -1.9(8) 2_565 .
C65 C62 C63 C64 -1.9(13) 2_565 .
C61 C62 C63 C66 1.9(8) . 2_565
C65 C62 C63 C66 0.0(8) 2_565 2_565
C62 C63 C64 C65 0.0 . .
C66 C63 C64 C65 -2.1(8) 2_565 .
C62 C63 C64 C66 2.1(8) . 2_565
C62 C63 C64 C61 2.1(11) . 2_565
C66 C63 C64 C61 0.0(5) 2_565 2_565
C63 C64 C65 C61 160(10) . 2_565
C66 C64 C65 C61 158(11) 2_565 2_565
C63 C64 C65 C66 2.4(9) . 2_565
C61 C64 C65 C66 -158(11) 2_565 2_565
C63 C64 C65 C66 0.0 . .
C66 C64 C65 C66 -2.4(9) 2_565 .
C61 C64 C65 C66 -160(10) 2_565 .
C63 C64 C65 C62 160(17) . 2_565
C66 C64 C65 C62 158(18) 2_565 2_565
C61 C64 C65 C62 0(10) 2_565 2_565
C61 C65 C66 C66 -158(11) 2_565 2_565
C64 C65 C66 C66 2.4(9) . 2_565
C62 C65 C66 C66 -176(3) 2_565 2_565
C61 C65 C66 C65 -158(11) 2_565 2_565
C66 C65 C66 C65 0.0(10) 2_565 2_565
C64 C65 C66 C65 2.4(17) . 2_565
C62 C65 C66 C65 -176(3) 2_565 2_565
C61 C65 C66 C61 -160(10) 2_565 .
C66 C65 C66 C61 -2.4(9) 2_565 .
C64 C65 C66 C61 0.0 . .
C62 C65 C66 C61 -178.1(17) 2_565 .
C66 C65 C66 C61 158(11) 2_565 2_565
C64 C65 C66 C61 160(10) . 2_565
C62 C65 C66 C61 -18(8) 2_565 2_565
C61 C65 C66 C64 0(11) 2_565 2_565
C66 C65 C66 C64 158(21) 2_565 2_565
C64 C65 C66 C64 160(20) . 2_565
C62 C65 C66 C64 -18(18) 2_565 2_565
C61 C65 C66 C62 18(8) 2_565 2_565
C66 C65 C66 C62 176(3) 2_565 2_565
C64 C65 C66 C62 178.1(17) . 2_565
C61 C65 C66 C63 18(8) 2_565 2_565
C66 C65 C66 C63 176(3) 2_565 2_565
C64 C65 C66 C63 178(2) . 2_565
C62 C65 C66 C63 0.0(8) 2_565 2_565
C65 C61 C66 C66 92(21) 2_565 2_565
C62 C61 C66 C66 -2.2(8) . 2_565
C64 C61 C66 C66 176(3) 2_565 2_565
C62 C61 C66 C65 -94(20) . 2_565
C66 C61 C66 C65 -92(21) 2_565 2_565
C64 C61 C66 C65 83(20) 2_565 2_565
C65 C61 C66 C65 94(20) 2_565 .
C62 C61 C66 C65 0.0 . .
C66 C61 C66 C65 2.2(8) 2_565 .
C64 C61 C66 C65 178(2) 2_565 .
C65 C61 C66 C61 92(21) 2_565 2_565
C62 C61 C66 C61 -2.2(11) . 2_565
C66 C61 C66 C61 0.0(5) 2_565 2_565
C64 C61 C66 C61 176(3) 2_565 2_565
C65 C61 C66 C64 -83(20) 2_565 2_565
C62 C61 C66 C64 -178(2) . 2_565
C66 C61 C66 C64 -176(3) 2_565 2_565
C65 C61 C66 C62 0(45) 2_565 2_565
C62 C61 C66 C62 -94(39) . 2_565
C66 C61 C66 C62 -92(39) 2_565 2_565
C64 C61 C66 C62 83(39) 2_565 2_565
C65 C61 C66 C63 -83(20) 2_565 2_565
C62 C61 C66 C63 -178(2) . 2_565
C66 C61 C66 C63 -176(3) 2_565 2_565
C64 C61 C66 C63 0.0(7) 2_565 2_565
